data_4507390
loop_
_publ_author_name
'Sreevidya, Thekku Veedu'
'Cao, Deng-Ke'
'Lavy, Tali'
'Botoshansky, Mark'
'Kaftory, Menahem'

_publ_section_title
;
 Unexpected Molecular Flip in Solid-State Photodimerization
;
_journal_issue 2
_journal_name_full 'Crystal Growth &amp; Design'
_journal_page_first 936
_journal_paper_doi 10.1021/cg3016707
_journal_volume 13
_journal_year 2013
_chemical_formula_moiety 'C30 H22 O2, 2(C5 H5 N O)'
_chemical_formula_sum 'C40 H32 N2 O4'
_chemical_formula_weight 604.68
_chemical_name_systematic
; 
 1,1,6,6-Tetraphenyl-2,4-hexadiyne-1,6-diol : 2(2(1H)-pyridone) 
;
_space_group_IT_number 2
_symmetry_cell_setting triclinic
_symmetry_space_group_name_Hall '-P 1'
_symmetry_space_group_name_H-M 'P -1'
_atom_sites_solution_hydrogens geom
_atom_sites_solution_primary direct
_atom_sites_solution_secondary difmap
_audit_creation_method SHELXL-97
_cell_angle_alpha 85.12(2)
_cell_angle_beta 75.70(2)
_cell_angle_gamma 81.12(2)
_cell_formula_units_Z 1
_cell_length_a 7.795(2)
_cell_length_b 8.071(2)
_cell_length_c 13.457(3)
_cell_measurement_reflns_used 6417
_cell_measurement_temperature 293(2)
_cell_measurement_theta_max 25.32
_cell_measurement_theta_min 2.06
_cell_volume 809.6(4)
_computing_cell_refinement 'DENZO HKL2000 (Otwinowski & Minor 1997)'
_computing_data_collection 'Collect (Nonius, 2006)'
_computing_data_reduction 'DENZO HKL2000 (Otwinowski & Minor 1997)'
_computing_molecular_graphics 'Ortep-3 for Windows (Farrugia, 1999)'
_computing_structure_refinement 'SHELXL-97 (Sheldrick, 1997)'
_computing_structure_solution 'SHELXS-97 (Sheldrick, 1990)'
_diffrn_ambient_temperature 293(2)
_diffrn_measured_fraction_theta_full 0.992
_diffrn_measured_fraction_theta_max 0.992
_diffrn_measurement_device_type 'Nonius KappaCCD'
_diffrn_measurement_method 'phi- and omega-scans'
_diffrn_radiation_monochromator graphite
_diffrn_radiation_source 'fine-focus sealed tube'
_diffrn_radiation_type MoK\a
_diffrn_radiation_wavelength 0.71073
_diffrn_reflns_av_R_equivalents 0.045
_diffrn_reflns_av_sigmaI/netI 0.0556
_diffrn_reflns_limit_h_max 9
_diffrn_reflns_limit_h_min 0
_diffrn_reflns_limit_k_max 9
_diffrn_reflns_limit_k_min -9
_diffrn_reflns_limit_l_max 15
_diffrn_reflns_limit_l_min -15
_diffrn_reflns_number 6417
_diffrn_reflns_theta_full 24.67
_diffrn_reflns_theta_max 24.67
_diffrn_reflns_theta_min 1.56
_diffrn_standards_decay_% none
_diffrn_standards_number none
_exptl_absorpt_coefficient_mu 0.080
_exptl_absorpt_correction_type none
_exptl_absorpt_process_details none
_exptl_crystal_colour colorless
_exptl_crystal_density_diffrn 1.240
_exptl_crystal_density_method 'not measured'
_exptl_crystal_description plate
_exptl_crystal_F_000 318
_exptl_crystal_size_max 0.30
_exptl_crystal_size_mid 0.20
_exptl_crystal_size_min 0.01
_refine_diff_density_max 0.170
_refine_diff_density_min -0.128
_refine_diff_density_rms 0.031
_refine_ls_extinction_method none
_refine_ls_goodness_of_fit_ref 1.053
_refine_ls_hydrogen_treatment constr
_refine_ls_matrix_type full
_refine_ls_number_parameters 208
_refine_ls_number_reflns 2727
_refine_ls_number_restraints 0
_refine_ls_restrained_S_all 1.053
_refine_ls_R_factor_all 0.0816
_refine_ls_R_factor_gt 0.0458
_refine_ls_shift/su_max 0.000
_refine_ls_shift/su_mean 0.000
_refine_ls_structure_factor_coef Fsqd
_refine_ls_weighting_details 'calc w=1/[\s^2^(Fo^2^)+(0.0624P)^2^+0.0000P] where P=(Fo^2^+2Fc^2^)/3'
_refine_ls_weighting_scheme calc
_refine_ls_wR_factor_gt 0.1105
_refine_ls_wR_factor_ref 0.1225
_reflns_number_gt 1802
_reflns_number_total 2727
_reflns_threshold_expression >2sigma(I)
_cod_data_source_file cg3016707_si_004.cif
_cod_data_source_block I-c_dark
_cod_original_cell_volume 809.6(3)
_cod_database_code 4507390

loop_
_symmetry_equiv_pos_as_xyz
'x, y, z'
'-x, -y, -z'

loop_
_atom_site_label
_atom_site_type_symbol
_atom_site_fract_x
_atom_site_fract_y
_atom_site_fract_z
_atom_site_U_iso_or_equiv
_atom_site_adp_type
_atom_site_occupancy
_atom_site_symmetry_multiplicity
_atom_site_calc_flag
_atom_site_refinement_flags
O1 O 0.35407(15) 1.08115(15) 0.23560(9) 0.0449(3) Uani 1 1 d .
H1 H 0.4216 1.0313 0.2697 0.054 Uiso 1 1 calc R
C1 C 0.0394(2) 0.9980(2) 0.44778(13) 0.0449(5) Uani 1 1 d .
C2 C 0.1068(2) 0.9953(2) 0.35823(13) 0.0438(5) Uani 1 1 d .
C3 C 0.2032(2) 0.9953(2) 0.24839(12) 0.0369(4) Uani 1 1 d .
C4 C 0.0854(2) 1.0886(2) 0.18004(13) 0.0380(4) Uani 1 1 d .
C5 C -0.0984(2) 1.1138(3) 0.21170(16) 0.0564(6) Uani 1 1 d .
H5 H -0.1540 1.0794 0.2780 0.068 Uiso 1 1 calc R
C6 C -0.2013(3) 1.1903(3) 0.14540(19) 0.0731(7) Uani 1 1 d .
H6 H -0.3252 1.2061 0.1675 0.088 Uiso 1 1 calc R
C7 C -0.1220(3) 1.2424(3) 0.04827(18) 0.0679(6) Uani 1 1 d .
H7 H -0.1914 1.2945 0.0044 0.082 Uiso 1 1 calc R
C8 C 0.0611(3) 1.2175(3) 0.01543(16) 0.0636(6) Uani 1 1 d .
H8 H 0.1159 1.2523 -0.0510 0.076 Uiso 1 1 calc R
C9 C 0.1638(2) 1.1409(3) 0.08096(14) 0.0502(5) Uani 1 1 d .
H9 H 0.2877 1.1243 0.0581 0.060 Uiso 1 1 calc R
C10 C 0.2604(2) 0.8143(2) 0.21458(12) 0.0370(4) Uani 1 1 d .
C11 C 0.4294(2) 0.7658(3) 0.15379(14) 0.0489(5) Uani 1 1 d .
H11 H 0.5100 0.8432 0.1344 0.059 Uiso 1 1 calc R
C12 C 0.4793(3) 0.6035(3) 0.12169(15) 0.0590(6) Uani 1 1 d .
H12 H 0.5939 0.5717 0.0820 0.071 Uiso 1 1 calc R
C13 C 0.3606(3) 0.4894(3) 0.14817(16) 0.0603(6) Uani 1 1 d .
H13 H 0.3946 0.3804 0.1263 0.072 Uiso 1 1 calc R
C14 C 0.1914(3) 0.5357(3) 0.20702(16) 0.0617(6) Uani 1 1 d .
H14 H 0.1104 0.4585 0.2246 0.074 Uiso 1 1 calc R
C15 C 0.1421(3) 0.6977(2) 0.23999(15) 0.0509(5) Uani 1 1 d .
H15 H 0.0275 0.7287 0.2799 0.061 Uiso 1 1 calc R
O2 O 0.4607(2) 0.0686(2) 0.62512(11) 0.0745(5) Uani 1 1 d .
N1A N 0.3802(2) 0.2162(2) 0.48970(13) 0.0644(5) Uani 1 1 d .
H1NA H 0.4192 0.1281 0.4547 0.077 Uiso 1 1 calc R
C16A C 0.3945(3) 0.2066(3) 0.58837(17) 0.0587(6) Uani 1 1 d .
C17A C 0.3291(3) 0.3555(4) 0.64156(19) 0.0748(7) Uani 1 1 d .
H17A H 0.3350 0.3574 0.7096 0.090 Uiso 1 1 calc R
C18 C 0.2578(3) 0.4957(3) 0.5950(2) 0.0822(8) Uani 1 1 d .
H18A H 0.2163 0.5927 0.6313 0.099 Uiso 1 1 calc R
C19 C 0.2462(3) 0.4960(4) 0.4932(2) 0.0828(8) Uani 1 1 d .
H19A H 0.1962 0.5917 0.4614 0.099 Uiso 1 1 calc R
C20A C 0.3086(3) 0.3555(3) 0.4424(2) 0.0814(8) Uani 1 1 d .
H20A H 0.3028 0.3533 0.3743 0.098 Uiso 1 1 calc R

loop_
_atom_site_aniso_label
_atom_site_aniso_U_11
_atom_site_aniso_U_22
_atom_site_aniso_U_33
_atom_site_aniso_U_23
_atom_site_aniso_U_13
_atom_site_aniso_U_12
O1 0.0487(7) 0.0466(8) 0.0430(7) 0.0005(6) -0.0150(5) -0.0126(5)
C1 0.0511(10) 0.0478(12) 0.0332(10) -0.0038(9) -0.0065(8) -0.0031(8)
C2 0.0531(10) 0.0424(11) 0.0336(11) -0.0048(8) -0.0072(8) -0.0032(8)
C3 0.0400(9) 0.0413(11) 0.0283(9) -0.0014(8) -0.0042(7) -0.0088(7)
C4 0.0476(10) 0.0327(10) 0.0327(10) -0.0034(8) -0.0089(7) -0.0026(7)
C5 0.0473(11) 0.0629(14) 0.0502(12) 0.0052(10) -0.0050(9) 0.0040(9)
C6 0.0525(12) 0.0821(18) 0.0774(17) 0.0102(14) -0.0176(11) 0.0086(11)
C7 0.0757(15) 0.0659(16) 0.0655(15) 0.0044(12) -0.0363(12) 0.0077(11)
C8 0.0797(15) 0.0706(16) 0.0399(12) 0.0090(11) -0.0207(10) -0.0044(11)
C9 0.0528(11) 0.0579(13) 0.0368(11) 0.0038(9) -0.0088(8) -0.0048(9)
C10 0.0448(9) 0.0388(10) 0.0265(9) -0.0010(8) -0.0096(7) -0.0020(7)
C11 0.0476(10) 0.0527(13) 0.0441(11) -0.0102(9) -0.0065(8) -0.0029(8)
C12 0.0615(13) 0.0589(14) 0.0528(13) -0.0176(11) -0.0128(10) 0.0102(11)
C13 0.0887(16) 0.0419(13) 0.0502(13) -0.0086(10) -0.0263(11) 0.0108(11)
C14 0.0842(15) 0.0402(13) 0.0618(14) 0.0018(11) -0.0166(11) -0.0158(11)
C15 0.0575(11) 0.0430(12) 0.0474(12) -0.0011(9) -0.0027(9) -0.0083(9)
O2 0.0834(10) 0.0854(13) 0.0609(10) 0.0064(9) -0.0355(8) -0.0062(9)
N1A 0.0753(12) 0.0651(13) 0.0592(12) 0.0056(10) -0.0300(9) -0.0112(9)
C16A 0.0515(11) 0.0749(17) 0.0563(14) 0.0063(12) -0.0241(10) -0.0161(10)
C17A 0.0712(15) 0.090(2) 0.0680(16) -0.0124(15) -0.0228(12) -0.0116(13)
C18 0.0688(15) 0.0742(19) 0.103(2) -0.0125(16) -0.0176(14) -0.0082(13)
C19 0.0857(18) 0.072(2) 0.092(2) 0.0088(16) -0.0310(15) -0.0071(14)
C20A 0.0961(18) 0.077(2) 0.0751(18) 0.0135(15) -0.0385(14) -0.0051(14)

loop_
_atom_type_symbol
_atom_type_description
_atom_type_scat_dispersion_real
_atom_type_scat_dispersion_imag
_atom_type_scat_source
C C 0.0033 0.0016 'International Tables Vol C Tables 4.2.6.8 and 6.1.1.4'
H H 0.0000 0.0000 'International Tables Vol C Tables 4.2.6.8 and 6.1.1.4'
N N 0.0061 0.0033 'International Tables Vol C Tables 4.2.6.8 and 6.1.1.4'
O O 0.0106 0.0060 'International Tables Vol C Tables 4.2.6.8 and 6.1.1.4'

loop_
_geom_angle_atom_site_label_1
_geom_angle_atom_site_label_2
_geom_angle_atom_site_label_3
_geom_angle
_geom_angle_site_symmetry_3
C3 O1 H1 109.5 .
C2 C1 C1 179.7(3) 2_576
C1 C2 C3 175.68(19) .
O1 C3 C2 108.49(14) .
O1 C3 C4 107.52(13) .
C2 C3 C4 111.38(14) .
O1 C3 C10 111.05(13) .
C2 C3 C10 109.89(14) .
C4 C3 C10 108.49(14) .
C5 C4 C9 118.33(17) .
C5 C4 C3 122.14(15) .
C9 C4 C3 119.42(15) .
C4 C5 C6 120.50(19) .
C4 C5 H5 119.7 .
C6 C5 H5 119.7 .
C7 C6 C5 120.48(19) .
C7 C6 H6 119.8 .
C5 C6 H6 119.8 .
C6 C7 C8 119.7(2) .
C6 C7 H7 120.1 .
C8 C7 H7 120.1 .
C7 C8 C9 119.99(19) .
C7 C8 H8 120.0 .
C9 C8 H8 120.0 .
C4 C9 C8 121.00(18) .
C4 C9 H9 119.5 .
C8 C9 H9 119.5 .
C15 C10 C11 118.38(17) .
C15 C10 C3 120.84(15) .
C11 C10 C3 120.72(16) .
C12 C11 C10 120.61(18) .
C12 C11 H11 119.7 .
C10 C11 H11 119.7 .
C13 C12 C11 120.17(18) .
C13 C12 H12 119.9 .
C11 C12 H12 119.9 .
C12 C13 C14 120.1(2) .
C12 C13 H13 119.9 .
C14 C13 H13 119.9 .
C13 C14 C15 119.6(2) .
C13 C14 H14 120.2 .
C15 C14 H14 120.2 .
C10 C15 C14 121.04(18) .
C10 C15 H15 119.5 .
C14 C15 H15 119.5 .
C16A N1A C20A 124.4(2) .
C16A N1A H1NA 117.8 .
C20A N1A H1NA 117.8 .
O2 C16A N1A 118.9(2) .
O2 C16A C17A 126.0(2) .
N1A C16A C17A 115.1(2) .
C18 C17A C16A 121.1(2) .
C18 C17A H17A 119.5 .
C16A C17A H17A 119.5 .
C17A C18 C19 120.7(3) .
C17A C18 H18A 119.7 .
C19 C18 H18A 119.7 .
C20A C19 C18 118.5(3) .
C20A C19 H19A 120.8 .
C18 C19 H19A 120.8 .
C19 C20A N1A 120.3(3) .
C19 C20A H20A 119.8 .
N1A C20A H20A 119.8 .

loop_
_geom_bond_atom_site_label_1
_geom_bond_atom_site_label_2
_geom_bond_distance
_geom_bond_site_symmetry_2
O1 C3 1.4229(19) .
O1 H1 0.8200 .
C1 C2 1.190(2) .
C1 C1 1.389(3) 2_576
C2 C3 1.483(2) .
C3 C4 1.530(2) .
C3 C10 1.534(2) .
C4 C5 1.378(2) .
C4 C9 1.382(2) .
C5 C6 1.388(3) .
C5 H5 0.9300 .
C6 C7 1.362(3) .
C6 H6 0.9300 .
C7 C8 1.374(3) .
C7 H7 0.9300 .
C8 C9 1.380(3) .
C8 H8 0.9300 .
C9 H9 0.9300 .
C10 C15 1.382(2) .
C10 C11 1.386(2) .
C11 C12 1.382(3) .
C11 H11 0.9300 .
C12 C13 1.370(3) .
C12 H12 0.9300 .
C13 C14 1.374(3) .
C13 H13 0.9300 .
C14 C15 1.383(3) .
C14 H14 0.9300 .
C15 H15 0.9300 .
O2 C16A 1.267(3) .
N1A C16A 1.354(3) .
N1A C20A 1.357(3) .
N1A H1NA 0.8600 .
C16A C17A 1.412(3) .
C17A C18 1.356(3) .
C17A H17A 0.9300 .
C18 C19 1.395(4) .
C18 H18A 0.9300 .
C19 C20A 1.336(4) .
C19 H19A 0.9300 .
C20A H20A 0.9300 .

loop_
_geom_torsion_atom_site_label_1
_geom_torsion_atom_site_label_2
_geom_torsion_atom_site_label_3
_geom_torsion_atom_site_label_4
_geom_torsion
_geom_torsion_site_symmetry_1
C1 C1 C2 C3 72(54) 2_576
C1 C2 C3 O1 -16(3) .
C1 C2 C3 C4 -134(3) .
C1 C2 C3 C10 105(3) .
O1 C3 C4 C5 -140.00(17) .
C2 C3 C4 C5 -21.3(2) .
C10 C3 C4 C5 99.82(19) .
O1 C3 C4 C9 44.0(2) .
C2 C3 C4 C9 162.70(16) .
C10 C3 C4 C9 -76.2(2) .
C9 C4 C5 C6 -0.1(3) .
C3 C4 C5 C6 -176.2(2) .
C4 C5 C6 C7 -0.4(4) .
C5 C6 C7 C8 0.6(4) .
C6 C7 C8 C9 -0.4(4) .
C5 C4 C9 C8 0.4(3) .
C3 C4 C9 C8 176.58(18) .
C7 C8 C9 C4 -0.1(3) .
O1 C3 C10 C15 166.22(15) .
C2 C3 C10 C15 46.2(2) .
C4 C3 C10 C15 -75.82(19) .
O1 C3 C10 C11 -16.8(2) .
C2 C3 C10 C11 -136.82(16) .
C4 C3 C10 C11 101.18(17) .
C15 C10 C11 C12 -1.6(3) .
C3 C10 C11 C12 -178.66(16) .
C10 C11 C12 C13 1.2(3) .
C11 C12 C13 C14 -0.2(3) .
C12 C13 C14 C15 -0.5(3) .
C11 C10 C15 C14 0.9(3) .
C3 C10 C15 C14 178.02(17) .
C13 C14 C15 C10 0.1(3) .
C20A N1A C16A O2 178.6(2) .
C20A N1A C16A C17A -0.3(3) .
O2 C16A C17A C18 -178.8(2) .
N1A C16A C17A C18 0.1(3) .
C16A C17A C18 C19 0.5(4) .
C17A C18 C19 C20A -0.7(4) .
C18 C19 C20A N1A 0.4(4) .
C16A N1A C20A C19 0.1(4) .
